data_4131649
loop_
_publ_author_name
'Liu, Lujia'
'Zhou, Tian-You'
'Telfer, Shane G.'

_publ_section_title
;
 Modulating the Performance of an Asymmetric Organocatalyst by Tuning Its
 Spatial Environment in a Metal-Organic Framework.
;
_journal_issue 39
_journal_name_full 'Journal of the American Chemical Society'
_journal_page_first 13936
_journal_page_last 13943
_journal_paper_doi 10.1021/jacs.7b07921
_journal_volume 139
_journal_year 2017
_chemical_formula_sum 'C61.5 H46 N O13.5 Zn4'
_chemical_formula_weight 1276.47
_space_group_crystal_system cubic
_space_group_IT_number 200
_space_group_name_Hall '-P 2 2 3'
_space_group_name_H-M_alt 'P m -3'
_atom_sites_solution_hydrogens mixed
_audit_creation_method SHELXL-2014/7
_cell_angle_alpha 90
_cell_angle_beta 90
_cell_angle_gamma 90
_cell_formula_units_Z 6
_cell_length_a 29.9603(3)
_cell_length_b 29.9603(3)
_cell_length_c 29.9603(3)
_cell_measurement_reflns_used 53558
_cell_measurement_temperature 293(2)
_cell_measurement_theta_max 72.0
_cell_measurement_theta_min 6.61
_cell_volume 26893.0(5)
_computing_cell_refinement 'FSProcess in Process-Auto (Rigaku, 1998)'
_computing_data_collection 'CrystalClear (Rigaku, 2005)'
_computing_data_reduction 'FSProcess in Process-Auto (Rigaku, 1998)'
_computing_molecular_graphics 'OLEX (Dolomanov, 2003)'
_computing_publication_material 'SHELXL-97 (Sheldrick, 1997)'
_computing_structure_refinement 'SHELXL-97 (Sheldrick, 1997)'
_computing_structure_solution 'SHELXS-97 (Sheldrick, 2008)'
_diffrn_ambient_temperature 293(2)
_diffrn_detector_area_resol_mean 10
_diffrn_measured_fraction_theta_full 0.996
_diffrn_measured_fraction_theta_max 0.984
_diffrn_measurement_device_type 'Rigaku Spider'
_diffrn_measurement_method \w-scans
_diffrn_radiation_type CuK\a
_diffrn_radiation_wavelength 1.54178
_diffrn_reflns_av_R_equivalents 0.0176
_diffrn_reflns_av_unetI/netI 0.0125
_diffrn_reflns_Laue_measured_fraction_full 0.996
_diffrn_reflns_Laue_measured_fraction_max 0.984
_diffrn_reflns_limit_h_max 29
_diffrn_reflns_limit_h_min -28
_diffrn_reflns_limit_k_max 29
_diffrn_reflns_limit_k_min -33
_diffrn_reflns_limit_l_max 36
_diffrn_reflns_limit_l_min -17
_diffrn_reflns_number 60444
_diffrn_reflns_point_group_measured_fraction_full 0.996
_diffrn_reflns_point_group_measured_fraction_max 0.984
_diffrn_reflns_theta_full 67.679
_diffrn_reflns_theta_max 72.115
_diffrn_reflns_theta_min 6.608
_diffrn_source 'Rigaku MM007 rotating anode'
_exptl_absorpt_coefficient_mu 0.781
_exptl_absorpt_correction_T_max 1.000
_exptl_absorpt_correction_T_min 0.734
_exptl_absorpt_correction_type multi-scan
_exptl_absorpt_process_details '(ABSCOR; Higashi, 1995)'
_exptl_crystal_colour colourless
_exptl_crystal_density_diffrn 0.473
_exptl_crystal_density_method 'not measured'
_exptl_crystal_description block
_exptl_crystal_F_000 3900
_exptl_crystal_size_max 0.500
_exptl_crystal_size_mid 0.500
_exptl_crystal_size_min 0.500
_refine_diff_density_max 0.291
_refine_diff_density_min -0.474
_refine_diff_density_rms 0.038
_refine_ls_extinction_method none
_refine_ls_goodness_of_fit_ref 1.409
_refine_ls_hydrogen_treatment mixed
_refine_ls_matrix_type full
_refine_ls_number_parameters 203
_refine_ls_number_reflns 9235
_refine_ls_number_restraints 3
_refine_ls_restrained_S_all 1.409
_refine_ls_R_factor_all 0.0395
_refine_ls_R_factor_gt 0.0364
_refine_ls_shift/su_max 0.001
_refine_ls_shift/su_mean 0.000
_refine_ls_structure_factor_coef Fsqd
_refine_ls_weighting_details 'w=1/[\s^2^(Fo^2^)+(0.1000P)^2^] where P=(Fo^2^+2Fc^2^)/3'
_refine_ls_weighting_scheme calc
_refine_ls_wR_factor_gt 0.1615
_refine_ls_wR_factor_ref 0.1649
_reflns_Friedel_coverage 0.000
_reflns_number_gt 8470
_reflns_number_total 9235
_reflns_threshold_expression 'I > 2\s(I)'
_cod_data_source_file ja7b07921_si_002.cif
_cod_data_source_block MUF-77-methyl-2
_cod_original_cell_volume 26892.9(8)
_cod_original_formula_sum 'C61.50 H46 N O13.50 Zn4'
_cod_database_code 4131649
_shelx_shelxl_version_number 2014/7
_shelx_space_group_comment
;
The symmetry employed for this shelxl refinement is uniquely defined
by the following loop, which should always be used as a source of
symmetry information in preference to the above space-group names.
They are only intended as comments.
;
_shelx_estimated_absorpt_t_min 0.696
_shelx_estimated_absorpt_t_max 0.696

loop_
_space_group_symop_operation_xyz
'x, y, z'
'z, x, y'
'y, z, x'
'-y, -z, x'
'z, -x, -y'
'-y, z, -x'
'-z, -x, y'
'-z, x, -y'
'y, -z, -x'
'-x, -y, z'
'x, -y, -z'
'-x, y, -z'
'-x, -y, -z'
'-z, -x, -y'
'-y, -z, -x'
'y, z, -x'
'-z, x, y'
'y, -z, x'
'z, x, -y'
'z, -x, y'
'-y, z, x'
'x, y, -z'
'-x, y, z'
'x, -y, z'

loop_
_atom_site_label
_atom_site_type_symbol
_atom_site_fract_x
_atom_site_fract_y
_atom_site_fract_z
_atom_site_U_iso_or_equiv
_atom_site_adp_type
_atom_site_occupancy
_atom_site_site_symmetry_order
_atom_site_calc_flag
_atom_site_refinement_flags_posn
_atom_site_refinement_flags_adp
_atom_site_refinement_flags_occupancy
_atom_site_disorder_assembly
_atom_site_disorder_group
Zn1 Zn 0.32256(2) 0.0000 0.44670(2) 0.02934(12) Uani 1 2 d S T P . .
Zn2 Zn 0.24862(2) 0.05332(2) 0.5000 0.02997(12) Uani 1 2 d S T P . .
O1 O 0.28568(5) 0.0000 0.5000 0.0268(3) Uani 1 4 d S T P . .
O2 O 0.38481(5) 0.0000 0.46297(6) 0.0620(5) Uani 1 2 d S T P . .
O3 O 0.18639(5) 0.03687(6) 0.5000 0.0675(5) Uani 1 2 d S T P . .
O4 O 0.31213(4) 0.05267(4) 0.41093(4) 0.0587(3) Uani 1 1 d . . . . .
O5 O 0.25863(4) 0.08918(4) 0.44734(4) 0.0580(3) Uani 1 1 d . . . . .
C1 C 0.40390(9) 0.0000 0.5000 0.0484(7) Uani 1 4 d S T P . .
C2 C 0.45419(10) 0.0000 0.5000 0.0560(9) Uani 1 4 d DS T P A .
C3 C 0.47661(8) 0.0000 0.46014(10) 0.0856(11) Uani 1 2 d DS T P . .
H3 H 0.45992(17) 0.0000 0.43396(3) 0.103 Uiso 0.75 2 d DS U P . .
C4 C 0.16747(10) 0.0000 0.5000 0.0541(8) Uani 1 4 d S T P . .
C5 C 0.11777(11) 0.0000 0.5000 0.0753(12) Uani 1 4 d S T P . .
C6 C 0.09456(9) 0.03773(12) 0.5000 0.152(2) Uani 1 2 d S T P . .
H6 H 0.1098 0.0648 0.5000 0.183 Uiso 1 2 calc R U P . .
C7 C 0.04802(10) 0.03807(15) 0.5000 0.166(3) Uani 1 2 d S T P . .
H7 H 0.0329 0.0652 0.5000 0.199 Uiso 1 2 calc R U P . .
C8 C 0.02487(11) 0.0000 0.5000 0.1033(19) Uani 1 4 d S T P . .
C9 C 0.28577(5) 0.08439(5) 0.41536(5) 0.0499(4) Uani 1 1 d . . . . .
C10 C 0.28565(6) 0.11945(6) 0.38019(6) 0.0629(5) Uani 1 1 d . . . . .
C11 C 0.31812(8) 0.11903(8) 0.34731(8) 0.0851(8) Uani 1 1 d . . . . .
H11 H 0.3396 0.0966 0.3472 0.102 Uiso 1 1 calc R U . . .
C12 C 0.31900(8) 0.15179(8) 0.31441(8) 0.0967(9) Uani 1 1 d . . . . .
H12 H 0.3411 0.1514 0.2927 0.116 Uiso 1 1 calc R U . . .
C13 C 0.28677(7) 0.18516(7) 0.31406(7) 0.0764(7) Uani 1 1 d . . . . .
C14 C 0.25444(7) 0.18543(7) 0.34728(7) 0.0701(6) Uani 1 1 d . . . . .
C15 C 0.25378(6) 0.15287(6) 0.38033(6) 0.0670(6) Uani 1 1 d . . . . .
H15 H 0.2320 0.1536 0.4025 0.080 Uiso 1 1 calc R U . . .
C16 C 0.27798(7) 0.22380(7) 0.28378(7) 0.0768(7) Uani 1 1 d . . . . .
C17 C 0.23964(7) 0.24591(7) 0.29988(7) 0.0758(7) Uani 1 1 d . . . . .
C18 C 0.22167(7) 0.22327(7) 0.34161(7) 0.0782(7) Uani 1 1 d . . . . .
C19 C 0.22458(10) 0.25323(8) 0.38293(8) 0.1072(11) Uani 1 1 d . . . . .
H19A H 0.2107 0.2386 0.4078 0.161 Uiso 1 1 calc R U . . .
H19B H 0.2096 0.2809 0.3771 0.161 Uiso 1 1 calc R U . . .
H19C H 0.2553 0.2590 0.3898 0.161 Uiso 1 1 calc R U . . .
C20 C 0.17512(8) 0.20318(9) 0.33347(10) 0.1092(11) Uani 1 1 d . . . . .
H20A H 0.1762 0.1837 0.3080 0.164 Uiso 1 1 calc R U . . .
H20B H 0.1541 0.2268 0.3280 0.164 Uiso 1 1 calc R U . . .
H20C H 0.1660 0.1865 0.3593 0.164 Uiso 1 1 calc R U . . .
N51 N 0.4541(3) 0.0202(4) 0.4166(2) 0.100 Uiso 0.125 1 d G U P A -1
C52 C 0.4451(3) 0.0088(2) 0.3366(2) 0.100 Uiso 0.125 1 d G U P A -1
H52 H 0.4658 -0.0028 0.3140 0.150 Uiso 0.125 1 d G U P A -1
C55 C 0.4183(3) 0.0492(3) 0.3195(3) 0.100 Uiso 0.125 1 d G U P A -1
H55A H 0.4372 0.0675 0.3006 0.150 Uiso 0.125 1 d G U P A -1
O51 O 0.5133(3) 0.0328(3) 0.3696(3) 0.100 Uiso 0.125 1 d G U P A -1
H51 H 0.4278 0.0104 0.4155 0.120 Uiso 0.125 1 d G U P A -1
N52 N 0.4101(3) -0.0240(3) 0.3463(3) 0.100 Uiso 0.125 1 d G U P A -1
H52A H 0.4177 -0.0480 0.3326 0.150 Uiso 0.125 1 d G U P A -1
C51 C 0.4748(3) 0.0213(2) 0.3757(2) 0.100 Uiso 0.125 1 d G U P A -1
C53 C 0.3663(3) -0.0108(4) 0.3279(4) 0.100 Uiso 0.125 1 d G U P A -1
H53A H 0.3477 -0.0017 0.3524 0.150 Uiso 0.125 1 d G U P A -1
H53B H 0.3521 -0.0379 0.3115 0.150 Uiso 0.125 1 d G U P A -1
C54 C 0.3782(3) 0.0276(4) 0.2968(4) 0.100 Uiso 0.125 1 d G U P A -1
H54A H 0.3530 0.0479 0.2927 0.150 Uiso 0.125 1 d G U P A -1
H54B H 0.3881 0.0149 0.2677 0.150 Uiso 0.125 1 d G U P A -1
H55B H 0.4065 0.0673 0.3458 0.150 Uiso 0.125 1 d G U P A -1

loop_
_atom_site_aniso_label
_atom_site_aniso_U_11
_atom_site_aniso_U_22
_atom_site_aniso_U_33
_atom_site_aniso_U_23
_atom_site_aniso_U_13
_atom_site_aniso_U_12
Zn1 0.02304(15) 0.03157(16) 0.03342(16) 0.000 0.00137(9) 0.000
Zn2 0.02335(15) 0.03283(16) 0.03374(16) 0.000 0.000 0.00269(9)
O1 0.0198(8) 0.0286(8) 0.0322(9) 0.000 0.000 0.000
O2 0.0233(7) 0.1059(14) 0.0569(10) 0.000 -0.0016(7) 0.000
O3 0.0238(7) 0.0591(10) 0.1196(16) 0.000 0.000 -0.0009(7)
O4 0.0640(7) 0.0546(7) 0.0577(7) 0.0240(5) 0.0195(6) 0.0219(6)
O5 0.0650(7) 0.0541(7) 0.0550(7) 0.0226(5) 0.0175(5) 0.0202(6)
C1 0.0218(13) 0.062(2) 0.061(2) 0.000 0.000 0.000
C2 0.0197(13) 0.087(3) 0.061(2) 0.000 0.000 0.000
C3 0.0265(13) 0.169(3) 0.0610(17) 0.000 -0.0048(11) 0.000
C4 0.0228(14) 0.067(2) 0.072(2) 0.000 0.000 0.000
C5 0.0211(16) 0.075(3) 0.130(4) 0.000 0.000 0.000
C6 0.0258(14) 0.073(2) 0.358(8) 0.000 0.000 -0.0021(14)
C7 0.0259(15) 0.086(3) 0.387(9) 0.000 0.000 0.0078(15)
C8 0.0223(19) 0.075(3) 0.212(6) 0.000 0.000 0.000
C9 0.0494(8) 0.0507(9) 0.0495(9) 0.0173(7) 0.0088(7) 0.0087(7)
C10 0.0660(11) 0.0612(11) 0.0614(11) 0.0279(9) 0.0207(9) 0.0234(9)
C11 0.0875(14) 0.0813(14) 0.0865(14) 0.0473(12) 0.0450(12) 0.0488(12)
C12 0.0984(17) 0.0968(16) 0.0950(16) 0.0617(14) 0.0614(14) 0.0599(14)
C13 0.0773(13) 0.0757(13) 0.0764(13) 0.0424(11) 0.0424(11) 0.0406(11)
C14 0.0716(12) 0.0706(12) 0.0681(12) 0.0350(10) 0.0336(10) 0.0347(10)
C15 0.0697(12) 0.0672(12) 0.0642(11) 0.0330(10) 0.0292(9) 0.0276(9)
C16 0.0780(13) 0.0748(13) 0.0775(13) 0.0465(11) 0.0430(11) 0.0454(11)
C17 0.0773(13) 0.0752(13) 0.0747(13) 0.0410(11) 0.0415(11) 0.0393(11)
C18 0.0784(13) 0.0779(13) 0.0784(13) 0.0460(11) 0.0460(11) 0.0449(11)
C19 0.143(2) 0.0928(17) 0.0854(17) 0.0399(14) 0.0527(17) 0.0656(17)
C20 0.0774(15) 0.116(2) 0.134(2) 0.0753(19) 0.0450(15) 0.0428(15)

loop_
_atom_type_symbol
_atom_type_description
_atom_type_scat_dispersion_real
_atom_type_scat_dispersion_imag
_atom_type_scat_source
C C 0.0181 0.0091 'International Tables Vol C Tables 4.2.6.8 and 6.1.1.4'
H H 0.0000 0.0000 'International Tables Vol C Tables 4.2.6.8 and 6.1.1.4'
N N 0.0311 0.0180 'International Tables Vol C Tables 4.2.6.8 and 6.1.1.4'
O O 0.0492 0.0322 'International Tables Vol C Tables 4.2.6.8 and 6.1.1.4'
Zn Zn -1.5491 0.6778 'International Tables Vol C Tables 4.2.6.8 and 6.1.1.4'

loop_
_geom_angle_atom_site_label_1
_geom_angle_atom_site_label_2
_geom_angle_atom_site_label_3
_geom_angle
_geom_angle_site_symmetry_1
_geom_angle_site_symmetry_3
O2 Zn1 O4 107.25(5) . .
O2 Zn1 O4 107.25(5) . 24
O4 Zn1 O4 109.44(8) . 24
O2 Zn1 O1 110.04(6) . .
O4 Zn1 O1 111.34(4) . .
O4 Zn1 O1 111.35(4) 24 .
O3 Zn2 O5 106.99(5) . 22_556
O3 Zn2 O5 106.99(5) . .
O5 Zn2 O5 109.47(8) 22_556 .
O3 Zn2 O1 109.99(6) . .
O5 Zn2 O1 111.59(4) 22_556 .
O5 Zn2 O1 111.59(4) . .
Zn1 O1 Zn1 110.63(7) . 22_556
Zn1 O1 Zn2 108.951(5) . .
Zn1 O1 Zn2 108.952(5) 22_556 .
Zn1 O1 Zn2 108.951(5) . 11_556
Zn1 O1 Zn2 108.952(5) 22_556 11_556
Zn2 O1 Zn2 110.40(7) . 11_556
C1 O2 Zn1 131.92(16) . .
C4 O3 Zn2 131.98(17) . .
C9 O4 Zn1 131.90(11) . .
C9 O5 Zn2 130.94(10) . .
O2 C1 O2 125.5(3) . 22_556
O2 C1 C2 117.27(13) . .
O2 C1 C2 117.27(13) 22_556 .
C3 C2 C3 121.3(3) 22_556 .
C3 C2 C1 119.36(15) 22_556 .
C3 C2 C1 119.36(15) . .
C2 C3 C3 119.36(15) . 10_655
C2 C3 N51 120.5(4) . .
C3 C3 N51 115.2(4) 10_655 .
C2 C3 H3 118.1(3) . .
C3 C3 H3 122.5(3) 10_655 .
N51 C3 H3 23.0(4) . .
O3 C4 O3 125.7(3) . 11_556
O3 C4 C5 117.17(14) . .
O3 C4 C5 117.16(14) 11_556 .
C6 C5 C6 116.8(4) 11_556 .
C6 C5 C4 121.60(18) 11_556 .
C6 C5 C4 121.60(18) . .
C5 C6 C7 122.0(3) . .
C5 C6 H6 119.0 . .
C7 C6 H6 119.0 . .
C8 C7 C6 120.9(4) . .
C8 C7 H7 119.6 . .
C6 C7 H7 119.6 . .
C7 C8 C7 117.4(4) . 11_556
C7 C8 C8 121.30(19) . 13_556
C7 C8 C8 121.30(19) 11_556 13_556
O4 C9 O5 125.18(14) . .
O4 C9 C10 117.76(14) . .
O5 C9 C10 117.06(14) . .
C15 C10 C11 119.58(15) . .
C15 C10 C9 120.69(15) . .
C11 C10 C9 119.72(15) . .
C10 C11 C12 120.72(17) . .
C10 C11 H11 119.6 . .
C12 C11 H11 119.6 . .
C13 C12 C11 119.98(17) . .
C13 C12 H12 120.0 . .
C11 C12 H12 120.0 . .
C14 C13 C12 118.90(16) . .
C14 C13 C16 107.91(15) . .
C12 C13 C16 133.19(16) . .
C13 C14 C15 121.07(16) . .
C13 C14 C18 112.17(15) . .
C15 C14 C18 126.74(15) . .
C10 C15 C14 119.73(15) . .
C10 C15 H15 120.1 . .
C14 C15 H15 120.1 . .
C17 C16 C17 120.11(17) 2 .
C17 C16 C13 132.45(16) 2 .
C17 C16 C13 107.44(15) . .
C16 C17 C16 119.89(17) 3 .
C16 C17 C18 129.02(16) 3 .
C16 C17 C18 111.08(15) . .
C14 C18 C17 101.39(13) . .
C14 C18 C19 108.20(19) . .
C17 C18 C19 112.5(2) . .
C14 C18 C20 108.29(19) . .
C17 C18 C20 111.4(2) . .
C19 C18 C20 114.14(19) . .
C18 C19 H19A 109.5 . .
C18 C19 H19B 109.5 . .
H19A C19 H19B 109.5 . .
C18 C19 H19C 109.5 . .
H19A C19 H19C 109.5 . .
H19B C19 H19C 109.5 . .
C18 C20 H20A 109.5 . .
C18 C20 H20B 109.5 . .
H20A C20 H20B 109.5 . .
C18 C20 H20C 109.5 . .
H20A C20 H20C 109.5 . .
H20B C20 H20C 109.5 . .
C51 N51 C3 123.3(6) . .
C51 N51 H3 119.2(10) . .
C3 N51 H3 26.3(3) . .
C51 N51 H51 113.5 . .
C3 N51 H51 107.2 . .
H3 N51 H51 88.0 . .
N52 C52 C51 115.5 . .
N52 C52 C55 102.7 . .
C51 C52 C55 111.6 . .
N52 C52 H52 110.5 . .
C51 C52 H52 104.5 . .
C55 C52 H52 112.3 . .
C54 C55 C52 103.1 . .
C54 C55 H55A 116.1 . .
C52 C55 H55A 109.5 . .
C54 C55 H55B 107.2 . .
C52 C55 H55B 110.0 . .
H55A C55 H55B 110.6 . .
C52 N52 C53 112.5 . .
C52 N52 H52A 106.1 . .
C53 N52 H52A 106.3 . .
O51 C51 N51 124.7 . .
O51 C51 C52 120.6 . .
N51 C51 C52 114.7 . .
N52 C53 C54 102.9 . .
N52 C53 H53A 107.9 . .
C54 C53 H53A 112.9 . .
N52 C53 H53B 109.5 . .
C54 C53 H53B 113.3 . .
H53A C53 H53B 110.0 . .
C53 C54 C55 103.4 . .
C53 C54 H54A 111.6 . .
C55 C54 H54A 113.6 . .
C53 C54 H54B 108.5 . .
C55 C54 H54B 108.6 . .
H54A C54 H54B 110.8 . .

loop_
_geom_bond_atom_site_label_1
_geom_bond_atom_site_label_2
_geom_bond_distance
_geom_bond_site_symmetry_2
Zn1 O2 1.9277(14) .
Zn1 O4 1.9331(10) .
Zn1 O4 1.9332(10) 24
Zn1 O1 1.9418(9) .
Zn2 O3 1.9284(15) .
Zn2 O5 1.9321(10) 22_556
Zn2 O5 1.9322(10) .
Zn2 O1 1.9455(9) .
O1 Zn1 1.9418(9) 22_556
O1 Zn2 1.9456(9) 11_556
O2 C1 1.248(2) .
O3 C4 1.242(2) .
O4 C9 1.2427(18) .
O5 C9 1.2648(19) .
C1 O2 1.248(2) 22_556
C1 C2 1.507(4) .
C2 C3 1.370(3) 22_556
C2 C3 1.370(3) .
C3 C3 1.402(5) 10_655
C3 N51 1.590(9) .
C3 H3 0.9301(10) .
C4 O3 1.242(2) 11_556
C4 C5 1.489(4) .
C5 C6 1.327(4) 11_556
C5 C6 1.327(4) .
C6 C7 1.394(4) .
C6 H6 0.9300 .
C7 C8 1.335(4) .
C7 H7 0.9300 .
C8 C7 1.335(4) 11_556
C8 C8 1.490(7) 13_556
C9 C10 1.488(2) .
C10 C15 1.384(2) .
C10 C11 1.385(2) .
C11 C12 1.391(2) .
C11 H11 0.9300 .
C12 C13 1.390(2) .
C12 H12 0.9300 .
C13 C14 1.389(2) .
C13 C16 1.494(2) .
C14 C15 1.390(2) .
C14 C18 1.509(2) .
C15 H15 0.9300 .
C16 C17 1.394(2) 2
C16 C17 1.411(2) .
C17 C16 1.394(2) 3
C17 C18 1.521(2) .
C18 C19 1.532(4) .
C18 C20 1.539(4) .
C19 H19A 0.9600 .
C19 H19B 0.9600 .
C19 H19C 0.9600 .
C20 H20A 0.9600 .
C20 H20B 0.9600 .
C20 H20C 0.9600 .
N51 C51 1.3735 .
N51 H3 0.819(10) .
N51 H51 0.8417 .
C52 N52 1.4654 .
C52 C51 1.5179 .
C52 C55 1.5390 .
C52 H52 0.9807 .
C55 C54 1.5254 .
C55 H55A 0.9713 .
C55 H55B 1.0206 .
O51 C51 1.2176 .
N52 C53 1.4774 .
N52 H52A 0.8596 .
C53 C54 1.5218 .
C53 H53A 0.9606 .
C53 H53B 1.0404 .
C54 H54A 0.9765 .
C54 H54B 0.9969 .

loop_
_geom_torsion_atom_site_label_1
_geom_torsion_atom_site_label_2
_geom_torsion_atom_site_label_3
_geom_torsion_atom_site_label_4
_geom_torsion
_geom_torsion_site_symmetry_1
_geom_torsion_site_symmetry_4
Zn1 O2 C1 O2 0.000(0) . 22_556
Zn1 O2 C1 C2 180.000(0) . .
O2 C1 C2 C3 180.000(0) . 22_556
O2 C1 C2 C3 0.000(0) 22_556 22_556
O2 C1 C2 C3 0.000(0) . .
O2 C1 C2 C3 180.000(0) 22_556 .
C3 C2 C3 C3 0.000(0) 22_556 10_655
C1 C2 C3 C3 180.000(0) . 10_655
C3 C2 C3 N51 -153.7(4) 22_556 .
C1 C2 C3 N51 26.3(4) . .
Zn2 O3 C4 O3 0.0 . 11_556
Zn2 O3 C4 C5 180.0 . .
O3 C4 C5 C6 180.0 . 11_556
O3 C4 C5 C6 0.0 11_556 11_556
O3 C4 C5 C6 0.0 . .
O3 C4 C5 C6 180.0 11_556 .
C6 C5 C6 C7 0.0 11_556 .
C4 C5 C6 C7 180.0 . .
C5 C6 C7 C8 0.0 . .
C6 C7 C8 C7 0.0 . 11_556
C6 C7 C8 C8 180.0 . 13_556
Zn1 O4 C9 O5 1.2(3) . .
Zn1 O4 C9 C10 -178.25(13) . .
Zn2 O5 C9 O4 2.3(3) . .
Zn2 O5 C9 C10 -178.24(13) . .
O4 C9 C10 C15 172.57(19) . .
O5 C9 C10 C15 -6.9(3) . .
O4 C9 C10 C11 -8.3(3) . .
O5 C9 C10 C11 172.2(2) . .
C15 C10 C11 C12 -0.1(4) . .
C9 C10 C11 C12 -179.2(2) . .
C10 C11 C12 C13 -0.7(5) . .
C11 C12 C13 C14 0.9(4) . .
C11 C12 C13 C16 -178.8(3) . .
C12 C13 C14 C15 -0.5(4) . .
C16 C13 C14 C15 179.3(2) . .
C12 C13 C14 C18 -179.1(3) . .
C16 C13 C14 C18 0.7(3) . .
C11 C10 C15 C14 0.6(4) . .
C9 C10 C15 C14 179.7(2) . .
C13 C14 C15 C10 -0.3(4) . .
C18 C14 C15 C10 178.1(2) . .
C14 C13 C16 C17 179.1(3) . 2
C12 C13 C16 C17 -1.2(6) . 2
C14 C13 C16 C17 -0.8(3) . .
C12 C13 C16 C17 179.0(3) . .
C17 C16 C17 C16 -0.3(5) 2 3
C13 C16 C17 C16 179.6(2) . 3
C17 C16 C17 C18 -179.34(19) 2 .
C13 C16 C17 C18 0.6(3) . .
C13 C14 C18 C17 -0.4(3) . .
C15 C14 C18 C17 -178.9(3) . .
C13 C14 C18 C19 -118.9(2) . .
C15 C14 C18 C19 62.6(3) . .
C13 C14 C18 C20 116.9(2) . .
C15 C14 C18 C20 -61.6(3) . .
C16 C17 C18 C14 -179.0(3) 3 .
C16 C17 C18 C14 -0.1(3) . .
C16 C17 C18 C19 -63.7(4) 3 .
C16 C17 C18 C19 115.2(2) . .
C16 C17 C18 C20 66.0(4) 3 .
C16 C17 C18 C20 -115.1(2) . .
C2 C3 N51 C51 179.8(4) . .
C3 C3 N51 C51 25.1(8) 10_655 .
N52 C52 C55 C54 -31.7 . .
C51 C52 C55 C54 -156.0 . .
C51 C52 N52 C53 133.8 . .
C55 C52 N52 C53 12.2 . .
C3 N51 C51 O51 -45.3(7) . .
C3 N51 C51 C52 137.4(7) . .
N52 C52 C51 O51 150.7 . .
C55 C52 C51 O51 -92.5 . .
N52 C52 C51 N51 -31.9 . .
C55 C52 C51 N51 84.9 . .
C52 N52 C53 C54 12.4 . .
N52 C53 C54 C55 -32.0 . .
C52 C55 C54 C53 39.9 . .
